data_7228008
loop_
_publ_author_name
'Harrowfield, Jack M.'
'Kim, Yang'
'Skelton, Brian W.'
'Sobolev, Alexandre N.'
'White, Allan H.'

_publ_section_title
;
 Chiral discrimination in solid-state interactions of
 cobalt(iii)--polyamine complex cations with
 tris-(dipicolinato)lanthanate(iii) anions
;
_journal_issue 17
_journal_name_full CrystEngComm
_journal_page_first 2372
_journal_paper_doi 10.1039/C6CE02573K
_journal_volume 19
_journal_year 2017
_chemical_absolute_configuration ad
_chemical_formula_moiety 'C14 H30 Co N8 O4, C21 H9 Gd N3 O12, 12(H2 O)'
_chemical_formula_sum 'C35 H63 Co Gd N11 O28'
_chemical_formula_weight 1302.14
_chemical_name_common '[Gd(dipic)3] [Co(sar)(NO2)2] * 12(H2O)'
_space_group_crystal_system trigonal
_space_group_IT_number 154
_space_group_name_Hall 'P 32 2"'
_space_group_name_H-M_alt 'P 32 2 1'
_symmetry_space_group_name_Hall 'P 32 2"'
_symmetry_space_group_name_H-M 'P 32 2 1'
_atom_sites_solution_hydrogens geom
_audit_creation_method SHELXL-2014/7
_audit_update_record
;
2017-03-15 deposited with the CCDC.
2017-03-29 downloaded from the CCDC.
;
_cell_angle_alpha 90
_cell_angle_beta 90
_cell_angle_gamma 120
_cell_formula_units_Z 3
_cell_length_a 10.6445(6)
_cell_length_b 10.6445(6)
_cell_length_c 36.732(3)
_cell_measurement_reflns_used 3854
_cell_measurement_temperature 150(2)
_cell_measurement_theta_max 24.5
_cell_measurement_theta_min 2.4
_cell_volume 3604.3(4)
_computing_cell_refinement 'Bruker SAINT'
_computing_data_collection 'Bruker SMART'
_computing_data_reduction 'Bruker SAINT'
_computing_publication_material 'SHELXL-2014/7 (Sheldrick, 2014)'
_computing_structure_refinement 'SHELXL-2014/7 (Sheldrick, 2014)'
_computing_structure_solution 'Bruker SHELXTL, v. 5.1'
_diffrn_ambient_temperature 150(2)
_diffrn_measured_fraction_theta_full 0.999
_diffrn_measured_fraction_theta_max 0.968
_diffrn_measurement_device_type 'Bruker AXS CCD'
_diffrn_measurement_method '\w scans'
_diffrn_radiation_monochromator graphite
_diffrn_radiation_source 'normal-focus sealed tube'
_diffrn_radiation_type MoK\a
_diffrn_radiation_wavelength 0.71073
_diffrn_reflns_av_R_equivalents 0.0981
_diffrn_reflns_av_unetI/netI 0.1060
_diffrn_reflns_Laue_measured_fraction_full 0.999
_diffrn_reflns_Laue_measured_fraction_max 0.968
_diffrn_reflns_limit_h_max 14
_diffrn_reflns_limit_h_min -14
_diffrn_reflns_limit_k_max 14
_diffrn_reflns_limit_k_min -14
_diffrn_reflns_limit_l_max 48
_diffrn_reflns_limit_l_min -48
_diffrn_reflns_number 35559
_diffrn_reflns_point_group_measured_fraction_full 1.000
_diffrn_reflns_point_group_measured_fraction_max 0.952
_diffrn_reflns_theta_full 25.242
_diffrn_reflns_theta_max 29.301
_diffrn_reflns_theta_min 2.209
_exptl_absorpt_coefficient_mu 1.821
_exptl_absorpt_correction_T_max 0.82
_exptl_absorpt_correction_T_min 0.66
_exptl_absorpt_correction_type multi-scan
_exptl_absorpt_process_details 'SADABS - Bruker area detector absorption corrections'
_exptl_crystal_colour orange
_exptl_crystal_density_diffrn 1.800
_exptl_crystal_description prism
_exptl_crystal_F_000 1995
_exptl_crystal_size_max 0.080
_exptl_crystal_size_mid 0.050
_exptl_crystal_size_min 0.040
_refine_diff_density_max 0.758
_refine_diff_density_min -0.573
_refine_diff_density_rms 0.110
_refine_ls_abs_structure_details
;
 Flack x determined using 1459 quotients [(I+)-(I-)]/[(I+)+(I-)]
 (Parsons, Flack and Wagner, Acta Cryst. B69 (2013) 249-259).
;
_refine_ls_abs_structure_Flack -0.008(7)
_refine_ls_extinction_method none
_refine_ls_goodness_of_fit_ref 1.001
_refine_ls_hydrogen_treatment constr
_refine_ls_matrix_type full
_refine_ls_number_parameters 404
_refine_ls_number_reflns 6286
_refine_ls_number_restraints 29
_refine_ls_restrained_S_all 1.005
_refine_ls_R_factor_all 0.0828
_refine_ls_R_factor_gt 0.0458
_refine_ls_shift/su_max 0.000
_refine_ls_shift/su_mean 0.000
_refine_ls_structure_factor_coef Fsqd
_refine_ls_weighting_details 'w=1/[\s^2^(Fo^2^)+(0.0240P)^2^] where P=(Fo^2^+2Fc^2^)/3'
_refine_ls_weighting_scheme calc
_refine_ls_wR_factor_gt 0.0718
_refine_ls_wR_factor_ref 0.0776
_reflns_Friedel_coverage 0.715
_reflns_Friedel_fraction_full 1.000
_reflns_Friedel_fraction_max 0.932
_reflns_number_gt 4437
_reflns_number_total 6286
_reflns_threshold_expression 'I > 2\s(I)'
_cod_data_source_file c6ce02573k2.cif
_cod_data_source_block dgdco
_cod_depositor_comments 'Adding full bibliography for 7228006--7228011.cif.'
_cod_original_cell_volume 3604.3(5)
_cod_database_code 7228008
_shelx_shelxl_version_number 2014/7
_shelx_space_group_comment
;
The symmetry employed for this shelxl refinement is uniquely defined
by the following loop, which should always be used as a source of
symmetry information in preference to the above space-group names.
They are only intended as comments.
;
_shelx_estimated_absorpt_t_min 0.868
_shelx_estimated_absorpt_t_max 0.931

loop_
_space_group_symop_operation_xyz
'x, y, z'
'-y, x-y, z+2/3'
'-x+y, -x, z+1/3'
'y, x, -z'
'x-y, -y, -z+1/3'
'-x, -x+y, -z+2/3'

loop_
_atom_site_label
_atom_site_type_symbol
_atom_site_fract_x
_atom_site_fract_y
_atom_site_fract_z
_atom_site_U_iso_or_equiv
_atom_site_adp_type
_atom_site_occupancy
_atom_site_site_symmetry_order
_atom_site_calc_flag
_atom_site_refinement_flags_posn
_atom_site_refinement_flags_adp
_atom_site_refinement_flags_occupancy
_atom_site_disorder_assembly
_atom_site_disorder_group
Gd Gd 1.0000 0.44183(4) 0.3333 0.02333(11) Uani 1 2 d S T P . .
N11 N 0.7608(5) 0.4403(6) 0.33100(14) 0.0213(12) Uani 1 1 d . . . . .
C11 C 0.6659(7) 0.3658(7) 0.30525(18) 0.0274(17) Uani 1 1 d . . . . .
C12 C 0.5354(7) 0.3669(8) 0.3024(2) 0.0342(19) Uani 1 1 d . . . . .
H12 H 0.4650 0.3089 0.2847 0.041 Uiso 1 1 calc R U . . .
C13 C 0.5110(11) 0.4531(8) 0.32567(18) 0.0397(19) Uani 1 1 d . . . . .
H13 H 0.4257 0.4600 0.3235 0.048 Uiso 1 1 calc R U . . .
C14 C 0.6120(8) 0.5296(8) 0.35227(19) 0.0321(17) Uani 1 1 d . . . . .
H14 H 0.5960 0.5876 0.3692 0.039 Uiso 1 1 calc R U . . .
C15 C 0.7366(7) 0.5206(7) 0.35388(17) 0.0236(15) Uani 1 1 d . . . . .
C16 C 0.7061(8) 0.2770(9) 0.2813(2) 0.035(2) Uani 1 1 d . . . . .
C17 C 0.8495(10) 0.5949(9) 0.38218(17) 0.0289(15) Uani 1 1 d . . . . .
O11 O 0.8267(5) 0.2852(6) 0.28813(12) 0.0344(11) Uani 1 1 d . . . . .
O12 O 0.6183(5) 0.1982(6) 0.25692(13) 0.0482(16) Uani 1 1 d . . . . .
O13 O 0.9684(5) 0.5906(5) 0.37858(12) 0.0289(11) Uani 1 1 d . . . . .
O14 O 0.8289(6) 0.6632(6) 0.40723(13) 0.0489(16) Uani 1 1 d . . . . .
N21 N 1.0000 0.2036(9) 0.3333 0.044(3) Uani 1 2 d S T P . .
C21 C 1.0802(8) 0.1805(9) 0.3088(2) 0.047(2) Uani 1 1 d . . . . .
C22 C 1.0789(9) 0.0495(9) 0.3083(3) 0.061(3) Uani 1 1 d . . . . .
H22 H 1.1331 0.0319 0.2906 0.073 Uiso 1 1 calc R U . . .
C23 C 1.0000 -0.0527(15) 0.3333 0.070(5) Uani 1 2 d S T P . .
H23 H 1.0000 -0.1420 0.3333 0.083 Uiso 1 2 calc R U P . .
C26 C 1.1606(11) 0.3035(13) 0.2824(2) 0.043(2) Uani 1 1 d . U . . .
O21 O 1.1518(6) 0.4171(6) 0.28712(13) 0.0349(12) Uani 1 1 d . . . . .
O22 O 1.2273(6) 0.2862(6) 0.25655(15) 0.0598(19) Uani 1 1 d . . . . .
Co Co 0.27603(11) 0.27603(11) 0.5000 0.0264(3) Uani 1 2 d S T P . .
N0 N 0.3993(14) 0.1835(15) 0.3934(4) 0.049(5) Uani 0.5 1 d D . P A -1
O1 O 0.5199(11) 0.2076(13) 0.3874(3) 0.045(3) Uani 0.5 1 d D . P A -1
O2 O 0.3030(17) 0.122(2) 0.3712(4) 0.066(5) Uani 0.5 1 d D . P A -1
C1 C 0.3611(15) 0.2156(19) 0.4304(4) 0.022(4) Uani 0.5 1 d D . P A -1
C2A C 0.4955(18) 0.357(2) 0.4446(5) 0.036(5) Uani 0.5 1 d . . P A -1
H2AA H 0.5839 0.3492 0.4417 0.043 Uiso 0.5 1 calc R U P A -1
H2AB H 0.5080 0.4409 0.4303 0.043 Uiso 0.5 1 calc R U P A -1
N3A N 0.475(3) 0.379(2) 0.4834(6) 0.034(5) Uani 0.5 1 d . . P A -1
H3A H 0.5261 0.3472 0.4969 0.040 Uiso 0.5 1 calc R U P A -1
C4A C 0.540(3) 0.539(3) 0.4902(4) 0.039(6) Uani 0.5 1 d . . P A -1
H4AA H 0.6472 0.5867 0.4897 0.047 Uiso 0.5 1 calc R U P A -1
H4AB H 0.5089 0.5819 0.4709 0.047 Uiso 0.5 1 calc R U P A -1
C4A' C 0.4932(18) 0.5615(18) 0.5251(5) 0.032(4) Uani 0.5 1 d . . P A -1
H4AD H 0.5210 0.6647 0.5280 0.038 Uiso 0.5 1 calc R U P A -1
H4AC H 0.5395 0.5358 0.5449 0.038 Uiso 0.5 1 calc R U P A -1
N3A' N 0.329(2) 0.466(3) 0.5271(6) 0.032(5) Uani 0.5 1 d . . P A -1
H3A' H 0.2895 0.5109 0.5143 0.039 Uiso 0.5 1 calc R U P A -1
C2A' C 0.281(2) 0.456(2) 0.5656(5) 0.037(5) Uani 0.5 1 d . U P A -1
H2AC H 0.2528 0.5299 0.5703 0.044 Uiso 0.5 1 calc R U P A -1
H2AD H 0.3612 0.4735 0.5822 0.044 Uiso 0.5 1 calc R U P A -1
C1' C 0.1494(19) 0.302(2) 0.5726(4) 0.034(4) Uani 0.5 1 d D . P A -1
N0' N 0.0875(13) 0.315(2) 0.6099(4) 0.061(7) Uani 0.5 1 d D . P A -1
O1' O -0.0346(18) 0.222(3) 0.6165(7) 0.036(8) Uiso 0.25 1 d D . P A -1
O2' O 0.171(2) 0.420(2) 0.6281(6) 0.042(8) Uiso 0.25 1 d D . P A -1
O1" O -0.0440(18) 0.251(4) 0.6129(11) 0.102(19) Uiso 0.25 1 d D . P B 2
O2" O 0.166(3) 0.360(4) 0.6358(7) 0.036(8) Uiso 0.25 1 d D . P C 2
C2B C 0.2933(12) 0.0631(10) 0.4550(2) 0.073(4) Uani 1 1 d . . . . .
H2BA H 0.2288 -0.0217 0.4398 0.088 Uiso 1 1 calc R U . A .
H2BB H 0.3730 0.0494 0.4643 0.088 Uiso 1 1 calc R U . . .
N3B N 0.2110(7) 0.0763(6) 0.48562(15) 0.0388(16) Uani 1 1 d . . . . .
H3B H 0.1174 0.0373 0.4781 0.047 Uiso 1 1 calc R U . . .
C4B C 0.2096(10) -0.0084(8) 0.5179(2) 0.047(2) Uani 1 1 d . . . . .
H4BA H 0.1152 -0.0488 0.5306 0.056 Uiso 1 1 calc R U . . .
H4BB H 0.2227 -0.0901 0.5101 0.056 Uiso 1 1 calc R U . . .
C2C C 0.2150(10) 0.2249(10) 0.42355(17) 0.0479(19) Uani 1 1 d . . . . .
H2CA H 0.2163 0.2663 0.3993 0.057 Uiso 1 1 calc R U . A .
H2CB H 0.1267 0.1283 0.4257 0.057 Uiso 1 1 calc R U . . .
N3C N 0.2227(6) 0.3216(6) 0.45276(15) 0.0314(14) Uani 1 1 d . . . . .
H3C H 0.2936 0.4127 0.4466 0.038 Uiso 1 1 calc R U . . .
C4C C 0.0859(7) 0.3266(9) 0.45742(15) 0.0322(15) Uani 1 1 d . . . . .
H4CA H 0.1078 0.4214 0.4677 0.039 Uiso 1 1 calc R U . . .
H4CB H 0.0375 0.3139 0.4336 0.039 Uiso 1 1 calc R U . . .
O01 O -0.1892(7) 0.3698(8) 0.44815(16) 0.086(2) Uani 1 1 d D . . . .
O02 O 0.153(2) 0.7280(17) 0.4374(4) 0.057(2) Uiso 0.425(13) 1 d . . P D 1
O03 O 0.3620(14) 0.7029(12) 0.4760(3) 0.073(3) Uiso 0.662(14) 1 d . . P E 1
O04 O 0.9262(9) 0.8631(8) 0.4621(2) 0.142(4) Uani 1 1 d D . . . .
O05 O 0.059(2) 0.590(2) 0.5267(5) 0.223(11) Uiso 0.70(2) 1 d . . P F 1
O06 O 0.630(2) 0.856(3) 0.4588(6) 0.164(10) Uiso 0.58(3) 1 d . . P G 1
O02' O 0.0788(14) 0.6727(14) 0.4492(3) 0.057(2) Uiso 0.575(13) 1 d . . P D 2
O03' O 0.286(3) 0.682(2) 0.4905(6) 0.073(3) Uiso 0.338(14) 1 d . . P E 2
O05' O -0.042(4) 0.561(3) 0.4970(7) 0.16(2) Uiso 0.30(2) 1 d D . P F 2
O06' O 0.6709(16) 0.794(2) 0.4421(5) 0.107(9) Uiso 0.42(3) 1 d D . P G 2

loop_
_atom_site_aniso_label
_atom_site_aniso_U_11
_atom_site_aniso_U_22
_atom_site_aniso_U_33
_atom_site_aniso_U_23
_atom_site_aniso_U_13
_atom_site_aniso_U_12
Gd 0.0163(3) 0.01802(18) 0.0351(2) -0.00137(13) -0.0027(3) 0.00814(13)
N11 0.018(3) 0.021(3) 0.023(3) 0.003(2) -0.001(2) 0.009(3)
C11 0.021(4) 0.032(4) 0.026(4) -0.001(3) 0.001(3) 0.010(3)
C12 0.016(4) 0.039(5) 0.044(5) 0.003(4) -0.005(3) 0.011(4)
C13 0.025(5) 0.054(5) 0.048(5) 0.013(4) 0.004(4) 0.026(4)
C14 0.028(4) 0.035(4) 0.037(4) -0.002(4) 0.003(4) 0.019(4)
C15 0.021(4) 0.023(4) 0.027(4) 0.007(3) 0.007(3) 0.011(3)
C16 0.023(4) 0.029(5) 0.036(5) -0.007(4) -0.003(4) 0.001(4)
C17 0.039(5) 0.021(4) 0.027(4) -0.002(4) 0.001(4) 0.015(3)
O11 0.018(3) 0.035(3) 0.045(3) -0.016(3) -0.006(2) 0.010(2)
O12 0.026(3) 0.067(4) 0.039(3) -0.026(3) -0.010(2) 0.014(3)
O13 0.025(3) 0.027(3) 0.031(3) -0.004(2) -0.002(2) 0.011(2)
O14 0.050(4) 0.058(4) 0.040(3) -0.020(3) 0.002(2) 0.028(3)
N21 0.032(5) 0.033(4) 0.066(7) -0.009(2) -0.018(5) 0.016(3)
C21 0.032(4) 0.048(5) 0.073(6) -0.029(5) -0.025(4) 0.030(4)
C22 0.044(6) 0.044(6) 0.114(8) -0.029(6) -0.027(6) 0.037(5)
C23 0.048(9) 0.031(5) 0.136(14) -0.018(4) -0.035(9) 0.024(4)
C26 0.021(4) 0.065(6) 0.054(5) -0.022(5) -0.020(4) 0.030(4)
O21 0.022(3) 0.031(3) 0.054(3) -0.007(3) 0.002(3) 0.015(3)
O22 0.054(4) 0.091(5) 0.060(4) -0.030(3) -0.017(3) 0.055(4)
Co 0.0222(5) 0.0222(5) 0.0338(8) 0.0024(3) -0.0024(3) 0.0104(6)
N0 0.093(16) 0.037(9) 0.033(9) -0.011(8) -0.011(10) 0.045(10)
O1 0.034(6) 0.050(7) 0.052(6) -0.001(6) 0.024(5) 0.023(6)
O2 0.056(13) 0.097(18) 0.049(11) -0.037(9) -0.014(9) 0.041(13)
C1 0.019(12) 0.026(11) 0.019(8) 0.010(8) 0.011(8) 0.011(9)
C2A 0.021(9) 0.049(12) 0.033(11) -0.002(9) -0.013(8) 0.013(9)
N3A 0.039(10) 0.032(12) 0.033(11) -0.004(7) -0.011(9) 0.020(11)
C4A 0.017(10) 0.033(12) 0.051(17) -0.016(12) 0.004(11) 0.000(7)
C4A' 0.034(12) 0.021(8) 0.043(13) -0.007(8) -0.023(9) 0.015(8)
N3A' 0.034(12) 0.030(10) 0.038(14) -0.012(9) -0.019(8) 0.020(10)
C2A' 0.045(10) 0.038(10) 0.030(9) -0.018(8) -0.018(8) 0.023(8)
C1' 0.042(13) 0.031(12) 0.030(9) -0.011(10) -0.010(10) 0.019(9)
N0' 0.063(13) 0.14(2) 0.022(8) -0.037(12) -0.021(9) 0.086(18)
C2B 0.142(11) 0.109(8) 0.033(4) -0.004(5) 0.005(5) 0.111(9)
N3B 0.055(4) 0.035(4) 0.036(4) -0.001(3) -0.002(3) 0.029(3)
C4B 0.072(6) 0.031(4) 0.045(5) -0.001(4) -0.003(4) 0.031(5)
C2C 0.070(6) 0.072(6) 0.029(4) 0.005(5) 0.009(4) 0.056(5)
N3C 0.021(3) 0.037(3) 0.039(4) 0.004(3) 0.000(3) 0.017(3)
C4C 0.028(4) 0.046(5) 0.031(3) -0.011(4) -0.008(3) 0.025(4)
O01 0.079(5) 0.131(7) 0.079(5) 0.040(4) 0.027(4) 0.077(6)
O04 0.114(8) 0.077(6) 0.178(8) -0.081(6) -0.003(6) 0.005(5)

loop_
_atom_type_symbol
_atom_type_description
_atom_type_scat_dispersion_real
_atom_type_scat_dispersion_imag
_atom_type_scat_source
C C 0.0033 0.0016 'International Tables Vol C Tables 4.2.6.8 and 6.1.1.4'
H H 0.0000 0.0000 'International Tables Vol C Tables 4.2.6.8 and 6.1.1.4'
N N 0.0061 0.0033 'International Tables Vol C Tables 4.2.6.8 and 6.1.1.4'
O O 0.0106 0.0060 'International Tables Vol C Tables 4.2.6.8 and 6.1.1.4'
Co Co 0.3494 0.9721 'International Tables Vol C Tables 4.2.6.8 and 6.1.1.4'
Gd Gd -0.1653 3.9035 'International Tables Vol C Tables 4.2.6.8 and 6.1.1.4'

loop_
_geom_angle_atom_site_label_1
_geom_angle_atom_site_label_2
_geom_angle_atom_site_label_3
_geom_angle
_geom_angle_site_symmetry_1
_geom_angle_site_symmetry_3
O11 Gd O11 144.2(2) 6_765 .
O11 Gd O13 127.66(15) 6_765 6_765
O11 Gd O13 80.35(16) . 6_765
O11 Gd O13 80.35(16) 6_765 .
O11 Gd O13 127.66(15) . .
O13 Gd O13 87.8(2) 6_765 .
O11 Gd O21 76.53(15) 6_765 6_765
O11 Gd O21 87.91(16) . 6_765
O13 Gd O21 149.06(15) 6_765 6_765
O13 Gd O21 76.87(16) . 6_765
O11 Gd O21 87.91(16) 6_765 .
O11 Gd O21 76.53(15) . .
O13 Gd O21 76.87(16) 6_765 .
O13 Gd O21 149.07(15) . .
O21 Gd O21 128.1(2) 6_765 .
O11 Gd N21 72.07(12) 6_765 .
O11 Gd N21 72.08(12) . .
O13 Gd N21 136.08(10) 6_765 .
O13 Gd N21 136.08(10) . .
O21 Gd N21 64.05(12) 6_765 .
O21 Gd N21 64.05(12) . .
O11 Gd N11 63.66(16) 6_765 6_765
O11 Gd N11 138.44(17) . 6_765
O13 Gd N11 64.05(16) 6_765 6_765
O13 Gd N11 74.01(16) . 6_765
O21 Gd N11 133.62(17) 6_765 6_765
O21 Gd N11 75.13(16) . 6_765
N21 Gd N11 119.67(12) . 6_765
O11 Gd N11 138.44(17) 6_765 .
O11 Gd N11 63.66(16) . .
O13 Gd N11 74.01(16) 6_765 .
O13 Gd N11 64.05(16) . .
O21 Gd N11 75.13(16) 6_765 .
O21 Gd N11 133.62(17) . .
N21 Gd N11 119.67(12) . .
N11 Gd N11 120.7(2) 6_765 .
C15 N11 C11 120.6(6) . .
C15 N11 Gd 119.8(4) . .
C11 N11 Gd 119.5(4) . .
N11 C11 C12 120.9(7) . .
N11 C11 C16 115.1(6) . .
C12 C11 C16 123.9(7) . .
C13 C12 C11 118.7(8) . .
C13 C12 H12 120.6 . .
C11 C12 H12 120.6 . .
C12 C13 C14 119.0(9) . .
C12 C13 H13 120.5 . .
C14 C13 H13 120.5 . .
C13 C14 C15 118.9(7) . .
C13 C14 H14 120.6 . .
C15 C14 H14 120.6 . .
N11 C15 C14 121.8(6) . .
N11 C15 C17 115.2(6) . .
C14 C15 C17 123.0(6) . .
O12 C16 O11 125.1(8) . .
O12 C16 C11 119.0(7) . .
O11 C16 C11 115.9(6) . .
O14 C17 O13 123.4(8) . .
O14 C17 C15 119.5(7) . .
O13 C17 C15 117.1(6) . .
C16 O11 Gd 125.5(5) . .
C17 O13 Gd 123.2(4) . .
C21 N21 C21 120.0(11) . 6_765
C21 N21 Gd 120.0(5) . .
C21 N21 Gd 120.0(5) 6_765 .
N21 C21 C22 120.2(10) . .
N21 C21 C26 114.1(7) . .
C22 C21 C26 125.7(8) . .
C23 C22 C21 119.5(11) . .
C23 C22 H22 120.2 . .
C21 C22 H22 120.2 . .
C22 C23 C22 120.6(14) 6_765 .
C22 C23 H23 119.7 6_765 .
C22 C23 H23 119.7 . .
O22 C26 O21 124.0(10) . .
O22 C26 C21 118.5(9) . .
O21 C26 C21 117.5(8) . .
C26 O21 Gd 124.3(6) . .
N3A Co N3B 167.9(6) . 4_556
N3A Co N3B 102.8(5) . .
N3B Co N3B 87.5(4) 4_556 .
N3A Co N3C 94.6(7) . 4_556
N3B Co N3C 92.4(2) 4_556 4_556
N3B Co N3C 85.9(2) . 4_556
N3A Co N3C 87.3(7) . .
N3B Co N3C 85.9(2) 4_556 .
N3B Co N3C 92.4(2) . .
N3C Co N3C 177.6(3) 4_556 .
N3A Co N3A' 85.1(7) . .
N3B Co N3A' 86.0(5) 4_556 .
N3B Co N3A' 166.5(6) . .
N3C Co N3A' 82.5(7) 4_556 .
N3C Co N3A' 99.0(7) . .
O1 N0 O2 121.2(14) . .
O1 N0 C1 119.9(9) . .
O2 N0 C1 118.6(10) . .
N0 C1 C2A 107.5(12) . .
N0 C1 C2C 104.5(9) . .
C2A C1 C2C 115.9(12) . .
N0 C1 C2B 107.6(11) . .
C2A C1 C2B 119.7(12) . .
C2C C1 C2B 100.4(9) . .
N3A C2A C1 109.9(15) . .
N3A C2A H2AA 109.7 . .
C1 C2A H2AA 109.7 . .
N3A C2A H2AB 109.7 . .
C1 C2A H2AB 109.7 . .
H2AA C2A H2AB 108.2 . .
C2A N3A C4A 108.5(17) . .
C2A N3A Co 114.7(14) . .
C4A N3A Co 109.7(16) . .
C2A N3A H3A 107.9 . .
C4A N3A H3A 107.9 . .
Co N3A H3A 107.9 . .
C4A' C4A N3A 109.7(16) . .
C4A' C4A H4AA 109.7 . .
N3A C4A H4AA 109.7 . .
C4A' C4A H4AB 109.7 . .
N3A C4A H4AB 109.7 . .
H4AA C4A H4AB 108.2 . .
C4A C4A' N3A' 107.9(16) . .
C4A C4A' H4AD 110.1 . .
N3A' C4A' H4AD 110.1 . .
C4A C4A' H4AC 110.1 . .
N3A' C4A' H4AC 110.1 . .
H4AD C4A' H4AC 108.4 . .
C2A' N3A' C4A' 109.4(17) . .
C2A' N3A' Co 118.2(15) . .
C4A' N3A' Co 106.9(12) . .
C2A' N3A' H3A' 107.3 . .
C4A' N3A' H3A' 107.3 . .
Co N3A' H3A' 107.3 . .
N3A' C2A' C1' 109.3(16) . .
N3A' C2A' H2AC 109.8 . .
C1' C2A' H2AC 109.8 . .
N3A' C2A' H2AD 109.8 . .
C1' C2A' H2AD 109.8 . .
H2AC C2A' H2AD 108.3 . .
C2A' C1' N0' 104.7(12) . .
O1' N0' O2' 130(2) . .
O1' N0' C1' 115.9(12) . .
O2' N0' C1' 114.5(13) . .
N3B C2B C1 108.0(7) . .
N3B C2B H2BA 110.1 . .
C1 C2B H2BA 110.1 . .
N3B C2B H2BB 110.1 . .
C1 C2B H2BB 110.1 . .
H2BA C2B H2BB 108.4 . .
C2B N3B C4B 112.2(6) . .
C2B N3B Co 114.0(5) . .
C4B N3B Co 109.6(4) . .
C2B N3B H3B 106.9 . .
C4B N3B H3B 106.9 . .
Co N3B H3B 106.9 . .
C4C C4B N3B 109.4(6) 4_556 .
C4C C4B H4BA 109.8 4_556 .
N3B C4B H4BA 109.8 . .
C4C C4B H4BB 109.8 4_556 .
N3B C4B H4BB 109.8 . .
H4BA C4B H4BB 108.2 . .
N3C C2C C1 102.2(7) . .
N3C C2C H2CA 111.3 . .
C1 C2C H2CA 111.3 . .
N3C C2C H2CB 111.3 . .
C1 C2C H2CB 111.3 . .
H2CA C2C H2CB 109.2 . .
C2C N3C C4C 113.4(6) . .
C2C N3C Co 113.4(4) . .
C4C N3C Co 108.4(4) . .
C2C N3C H3C 107.1 . .
C4C N3C H3C 107.1 . .
Co N3C H3C 107.1 . .
C4B C4C N3C 107.9(6) 4_556 .
C4B C4C H4CA 110.1 4_556 .
N3C C4C H4CA 110.1 . .
C4B C4C H4CB 110.1 4_556 .
N3C C4C H4CB 110.1 . .
H4CA C4C H4CB 108.4 . .

loop_
_geom_bond_atom_site_label_1
_geom_bond_atom_site_label_2
_geom_bond_distance
_geom_bond_site_symmetry_2
Gd O11 2.421(5) 6_765
Gd O11 2.421(5) .
Gd O13 2.433(4) 6_765
Gd O13 2.433(4) .
Gd O21 2.447(5) 6_765
Gd O21 2.447(5) .
Gd N21 2.535(9) .
Gd N11 2.540(5) 6_765
Gd N11 2.540(5) .
N11 C15 1.312(8) .
N11 C11 1.320(8) .
C11 C12 1.399(9) .
C11 C16 1.503(10) .
C12 C13 1.371(10) .
C12 H12 0.9500 .
C13 C14 1.378(10) .
C13 H13 0.9500 .
C14 C15 1.378(9) .
C14 H14 0.9500 .
C15 C17 1.483(10) .
C16 O12 1.262(8) .
C16 O11 1.268(8) .
C17 O14 1.258(7) .
C17 O13 1.295(8) .
N21 C21 1.347(8) .
N21 C21 1.347(8) 6_765
C21 C22 1.387(11) .
C21 C26 1.504(13) .
C22 C23 1.348(11) .
C22 H22 0.9500 .
C23 C22 1.348(11) 6_765
C23 H23 0.9500 .
C26 O22 1.254(9) .
C26 O21 1.271(9) .
Co N3A 1.94(3) .
Co N3B 1.951(6) 4_556
Co N3B 1.951(6) .
Co N3C 1.961(5) 4_556
Co N3C 1.961(5) .
Co N3A' 2.06(2) .
N0 O1 1.196(12) .
N0 O2 1.214(9) .
N0 C1 1.506(19) .
C1 C2A 1.56(2) .
C1 C2C 1.627(16) .
C1 C2B 1.674(18) .
C2A N3A 1.48(3) .
C2A H2AA 0.9900 .
C2A H2AB 0.9900 .
N3A C4A 1.51(3) .
N3A H3A 0.9100 .
C4A C4A' 1.44(2) .
C4A H4AA 0.9900 .
C4A H4AB 0.9900 .
C4A' N3A' 1.53(2) .
C4A' H4AD 0.9900 .
C4A' H4AC 0.9900 .
N3A' C2A' 1.49(2) .
N3A' H3A' 0.9100 .
C2A' C1' 1.55(2) .
C2A' H2AC 0.9900 .
C2A' H2AD 0.9900 .
C1' N0' 1.556(17) .
N0' O1' 1.200(13) .
N0' O2' 1.220(12) .
C2B N3B 1.475(9) .
C2B H2BA 0.9900 .
C2B H2BB 0.9900 .
N3B C4B 1.484(8) .
N3B H3B 0.9100 .
C4B C4C 1.460(10) 4_556
C4B H4BA 0.9900 .
C4B H4BB 0.9900 .
C2C N3C 1.460(8) .
C2C H2CA 0.9900 .
C2C H2CB 0.9900 .
N3C C4C 1.493(8) .
N3C H3C 0.9100 .
C4C C4B 1.460(10) 4_556
C4C H4CA 0.9900 .
C4C H4CB 0.9900 .

loop_
_geom_hbond_atom_site_label_D
_geom_hbond_atom_site_label_H
_geom_hbond_atom_site_label_A
_geom_hbond_distance_DH
_geom_hbond_distance_HA
_geom_hbond_distance_DA
_geom_hbond_angle_DHA
_geom_hbond_site_symmetry_A
N3A H3A O03 0.91 2.06 2.92(2) 156.9 4_556
N3A' H3A' O03' 0.91 2.04 2.89(2) 156.1 .
N3B H3B O04 0.91 2.04 2.864(10) 150.5 1_445
N3C H3C O12 0.91 2.05 2.875(7) 149.6 6_665

loop_
_geom_torsion_atom_site_label_1
_geom_torsion_atom_site_label_2
_geom_torsion_atom_site_label_3
_geom_torsion_atom_site_label_4
_geom_torsion
_geom_torsion_site_symmetry_1
_geom_torsion_site_symmetry_4
C15 N11 C11 C12 -2.0(10) . .
Gd N11 C11 C12 -177.7(5) . .
C15 N11 C11 C16 -179.2(6) . .
Gd N11 C11 C16 5.1(7) . .
N11 C11 C12 C13 3.5(11) . .
C16 C11 C12 C13 -179.5(7) . .
C11 C12 C13 C14 -3.4(10) . .
C12 C13 C14 C15 2.1(10) . .
C11 N11 C15 C14 0.6(10) . .
Gd N11 C15 C14 176.2(5) . .
C11 N11 C15 C17 178.1(6) . .
Gd N11 C15 C17 -6.2(7) . .
C13 C14 C15 N11 -0.6(10) . .
C13 C14 C15 C17 -177.9(6) . .
N11 C11 C16 O12 177.2(7) . .
C12 C11 C16 O12 0.1(11) . .
N11 C11 C16 O11 -0.9(10) . .
C12 C11 C16 O11 -178.0(7) . .
N11 C15 C17 O14 -173.5(6) . .
C14 C15 C17 O14 4.0(11) . .
N11 C15 C17 O13 9.5(9) . .
C14 C15 C17 O13 -173.0(7) . .
O12 C16 O11 Gd 177.8(6) . .
C11 C16 O11 Gd -4.3(10) . .
O14 C17 O13 Gd 174.5(5) . .
C15 C17 O13 Gd -8.6(9) . .
C21 N21 C21 C22 0.9(5) 6_765 .
Gd N21 C21 C22 -179.1(5) . .
C21 N21 C21 C26 178.3(7) 6_765 .
Gd N21 C21 C26 -1.7(7) . .
N21 C21 C22 C23 -1.9(11) . .
C26 C21 C22 C23 -178.9(7) . .
C21 C22 C23 C22 0.9(5) . 6_765
N21 C21 C26 O22 -173.5(6) . .
C22 C21 C26 O22 3.7(12) . .
N21 C21 C26 O21 3.9(11) . .
C22 C21 C26 O21 -178.9(8) . .
O22 C26 O21 Gd 172.8(5) . .
C21 C26 O21 Gd -4.5(11) . .
O1 N0 C1 C2A 37(2) . .
O2 N0 C1 C2A -149.9(19) . .
O1 N0 C1 C2C 160.3(14) . .
O2 N0 C1 C2C -26(2) . .
O1 N0 C1 C2B -93.5(15) . .
O2 N0 C1 C2B 80(2) . .
N0 C1 C2A N3A -169.3(15) . .
C2C C1 C2A N3A 74.3(18) . .
C2B C1 C2A N3A -46.3(19) . .
C1 C2A N3A C4A -144(2) . .
C1 C2A N3A Co -21(2) . .
C2A N3A C4A C4A' 167(2) . .
Co N3A C4A C4A' 41(3) . .
N3A C4A C4A' N3A' -50(2) . .
C4A C4A' N3A' C2A' 165(2) . .
C4A C4A' N3A' Co 36(2) . .
C4A' N3A' C2A' C1' -145.3(17) . .
Co N3A' C2A' C1' -23(2) . .
N3A' C2A' C1' N0' -167.6(15) . .
C2A' C1' N0' O1' 162(2) . .
C2A' C1' N0' O2' -18(3) . .
N0 C1 C2B N3B -161.0(8) . .
C2A C1 C2B N3B 76.1(14) . .
C2C C1 C2B N3B -52.0(10) . .
C1 C2B N3B C4B -151.3(8) . .
C1 C2B N3B Co -26.0(9) . .
C2B N3B C4B C4C 94.6(8) . 4_556
Co N3B C4B C4C -33.0(8) . 4_556
N0 C1 C2C N3C -153.0(10) . .
C2A C1 C2C N3C -35.0(14) . .
C2B C1 C2C N3C 95.5(9) . .
C1 C2C N3C C4C -168.7(8) . .
C1 C2C N3C Co -44.6(9) . .
C2C N3C C4C C4B 87.4(7) . 4_556
Co N3C C4C C4B -39.4(7) . 4_556
